data_7058048
loop_
_publ_author_name
'Izmest&#x2019;ev, Alexei N.'
'Vasileva, Darya A.'
'Melnikova, Elizaveta K.'
'Kolotyrkina, Natalya G.'
'Borisova, Irina A.'
'Kravchenko, Angelina N.'
'Gazieva, Galina A.'

_publ_section_title
;
 Skeletal rearrangement of
 arylmethylideneimidazo[4,5-e]thiazolo[3,2-b]-1,2,4-triazine-2,7-diones in
 the synthesis of the corresponding
 imidazo[4,5-e]thiazolo[2,3-c]-1,2,4-triazine-2,8-diones
;
_journal_issue 2
_journal_name_full 'New Journal of Chemistry'
_journal_page_first 1038
_journal_paper_doi 10.1039/C8NJ05058A
_journal_volume 43
_journal_year 2019
_chemical_formula_moiety 'C27 H23 N5 O2 S'
_chemical_formula_sum 'C27 H23 N5 O2 S'
_chemical_formula_weight 481.56
_space_group_crystal_system orthorhombic
_space_group_IT_number 29
_space_group_name_Hall 'P 2c -2ac'
_space_group_name_H-M_alt 'P c a 21'
_symmetry_space_group_name_Hall 'P 2c -2ac'
_symmetry_space_group_name_H-M 'P c a 21'
_atom_sites_solution_hydrogens mixed
_audit_creation_method SHELXL-2014/6
_audit_update_record
;
2018-09-29 deposited with the CCDC.
2018-12-03 downloaded from the CCDC.
;
_cell_angle_alpha 90
_cell_angle_beta 90
_cell_angle_gamma 90
_cell_formula_units_Z 8
_cell_length_a 14.0358(17)
_cell_length_b 22.951(3)
_cell_length_c 14.5248(18)
_cell_measurement_reflns_used 3666
_cell_measurement_temperature 120(2)
_cell_measurement_theta_max 30
_cell_measurement_theta_min 3
_cell_volume 4679.0(10)
_computing_cell_refinement 'APEX2 (Bruker, 2005)'
_computing_data_collection 'APEX2 (Bruker, 2005)'
_computing_data_reduction 'APEX2 (Bruker, 2005)'
_computing_molecular_graphics 'SHELXL-2014/6 (Sheldrick, 2014)'
_computing_publication_material 'SHELXL-2014/6 (Sheldrick, 2014)'
_computing_structure_refinement 'SHELXL-2014/6 (Sheldrick, 2014)'
_computing_structure_solution 'APEX2 (Bruker, 2005)'
_diffrn_ambient_temperature 120(2)
_diffrn_measured_fraction_theta_full 1.000
_diffrn_measured_fraction_theta_max 1.000
_diffrn_measurement_device_type 'Bruker APEX2 DUO CCD area detector'
_diffrn_measurement_method 'phi and omega scans'
_diffrn_radiation_type MoK\a
_diffrn_radiation_wavelength 0.71073
_diffrn_reflns_av_R_equivalents 0.1366
_diffrn_reflns_av_unetI/netI 0.1515
_diffrn_reflns_Laue_measured_fraction_full 1.000
_diffrn_reflns_Laue_measured_fraction_max 1.000
_diffrn_reflns_limit_h_max 17
_diffrn_reflns_limit_h_min -16
_diffrn_reflns_limit_k_max 28
_diffrn_reflns_limit_k_min -28
_diffrn_reflns_limit_l_max 17
_diffrn_reflns_limit_l_min -17
_diffrn_reflns_number 29679
_diffrn_reflns_point_group_measured_fraction_full 0.996
_diffrn_reflns_point_group_measured_fraction_max 0.997
_diffrn_reflns_theta_full 25.242
_diffrn_reflns_theta_max 26.000
_diffrn_reflns_theta_min 1.775
_exptl_absorpt_coefficient_mu 0.174
_exptl_absorpt_correction_T_max 0.7461
_exptl_absorpt_correction_T_min 0.5783
_exptl_absorpt_correction_type multi-scan
_exptl_absorpt_process_details 'APEX2 (Bruker, 2005)'
_exptl_crystal_colour colourless
_exptl_crystal_density_diffrn 1.367
_exptl_crystal_description prism
_exptl_crystal_F_000 2016
_exptl_crystal_size_max 0.250
_exptl_crystal_size_mid 0.200
_exptl_crystal_size_min 0.200
_refine_diff_density_max 0.357
_refine_diff_density_min -0.302
_refine_diff_density_rms 0.057
_refine_ls_abs_structure_details
;
 Flack x determined using 1646 quotients [(I+)-(I-)]/[(I+)+(I-)]
 (Parsons, Flack and Wagner, Acta Cryst. B69 (2013) 249-259).
;
_refine_ls_abs_structure_Flack -0.04(9)
_refine_ls_extinction_method none
_refine_ls_goodness_of_fit_ref 0.985
_refine_ls_hydrogen_treatment constr
_refine_ls_matrix_type full
_refine_ls_number_parameters 635
_refine_ls_number_reflns 9148
_refine_ls_number_restraints 1
_refine_ls_restrained_S_all 0.985
_refine_ls_R_factor_all 0.1408
_refine_ls_R_factor_gt 0.0623
_refine_ls_shift/su_max 0.009
_refine_ls_shift/su_mean 0.001
_refine_ls_structure_factor_coef Fsqd
_refine_ls_weighting_details 'w=1/[\s^2^(Fo^2^)+(0.0177P)^2^] where P=(Fo^2^+2Fc^2^)/3'
_refine_ls_weighting_scheme calc
_refine_ls_wR_factor_gt 0.0821
_refine_ls_wR_factor_ref 0.1007
_reflns_Friedel_coverage 0.911
_reflns_Friedel_fraction_full 0.993
_reflns_Friedel_fraction_max 0.993
_reflns_number_gt 4959
_reflns_number_total 9148
_reflns_threshold_expression 'I > 2\s(I)'
_cod_data_source_file c8nj05058a2.cif
_cod_data_source_block 1a
_cod_depositor_comments 'Adding full bibliography for 7058048.cif.'
_cod_database_code 7058048
_shelx_space_group_comment
;
The symmetry employed for this shelxl refinement is uniquely defined
by the following loop, which should always be used as a source of
symmetry information in preference to the above space-group names.
They are only intended as comments.
;
_shelx_estimated_absorpt_t_min 0.958
_shelx_estimated_absorpt_t_max 0.966
_shelxl_version_number 2014/6

loop_
_space_group_symop_operation_xyz
'x, y, z'
'-x, -y, z+1/2'
'x+1/2, -y, z'
'-x+1/2, y, z+1/2'

loop_
_atom_site_label
_atom_site_type_symbol
_atom_site_fract_x
_atom_site_fract_y
_atom_site_fract_z
_atom_site_U_iso_or_equiv
_atom_site_adp_type
_atom_site_occupancy
_atom_site_site_symmetry_order
_atom_site_calc_flag
_atom_site_refinement_flags_posn
_atom_site_refinement_flags_adp
S1 S 0.87314(14) 0.87863(8) 0.73282(14) 0.0327(5) Uani 1 1 d . .
O1 O 1.2103(3) 0.9819(2) 0.8700(4) 0.0317(13) Uani 1 1 d . .
N1 N 1.0929(4) 1.0325(2) 0.7923(4) 0.0236(14) Uani 1 1 d . .
C1 C 0.9884(5) 1.0324(3) 0.7977(5) 0.0197(16) Uani 1 1 d . .
N2 N 1.0611(4) 0.9975(2) 0.9317(4) 0.0230(15) Uani 1 1 d . .
C2 C 1.1298(5) 1.0018(3) 0.8660(5) 0.0242(18) Uani 1 1 d . .
O2 O 0.7881(3) 0.8931(2) 0.9853(4) 0.0360(14) Uani 1 1 d . .
N3 N 0.8928(4) 0.9924(2) 0.9355(4) 0.0235(15) Uani 1 1 d . .
H3N H 0.8499 1.0156 0.9241 0.028 Uiso 1 1 d R U
C3 C 0.9749(5) 1.0280(3) 0.9065(5) 0.0214(17) Uani 1 1 d . .
N4 N 0.8818(4) 0.9425(2) 0.8798(4) 0.0235(15) Uani 1 1 d . .
C4 C 0.9090(5) 0.9432(3) 0.7896(5) 0.0241(18) Uani 1 1 d . .
N5 N 0.9556(4) 0.9820(2) 0.7473(4) 0.0240(14) Uani 1 1 d . .
C5 C 1.1380(5) 1.0273(3) 0.7020(5) 0.034(2) Uani 1 1 d . .
H5A H 1.2073 1.0302 0.7089 0.052 Uiso 1 1 calc R U
H5B H 1.1154 1.0587 0.6618 0.052 Uiso 1 1 calc R U
H5C H 1.1217 0.9895 0.6747 0.052 Uiso 1 1 calc R U
C6 C 1.0817(5) 0.9788(3) 1.0257(5) 0.032(2) Uani 1 1 d . .
H6A H 1.1489 0.9677 1.0305 0.049 Uiso 1 1 calc R U
H6B H 1.0415 0.9453 1.0413 0.049 Uiso 1 1 calc R U
H6C H 1.0684 1.0109 1.0684 0.049 Uiso 1 1 calc R U
C7 C 0.9464(5) 1.0872(3) 0.7547(5) 0.0246(18) Uani 1 1 d . .
C8 C 0.9969(5) 1.1388(3) 0.7470(5) 0.034(2) Uani 1 1 d . .
H8A H 1.0605 1.1403 0.7691 0.040 Uiso 1 1 calc R U
C9 C 0.9573(6) 1.1883(3) 0.7080(5) 0.041(2) Uani 1 1 d . .
H9A H 0.9933 1.2232 0.7032 0.050 Uiso 1 1 calc R U
C10 C 0.8648(6) 1.1860(3) 0.6763(5) 0.041(2) Uani 1 1 d . .
H10A H 0.8370 1.2196 0.6492 0.050 Uiso 1 1 calc R U
C11 C 0.8120(5) 1.1356(3) 0.6835(5) 0.038(2) Uani 1 1 d . .
H11A H 0.7484 1.1347 0.6612 0.045 Uiso 1 1 calc R U
C12 C 0.8519(5) 1.0860(3) 0.7233(5) 0.0260(18) Uani 1 1 d . .
H12A H 0.8151 1.0515 0.7292 0.031 Uiso 1 1 calc R U
C13 C 0.9645(5) 1.0875(3) 0.9525(4) 0.0238(18) Uani 1 1 d . .
C14 C 1.0454(5) 1.1170(3) 0.9823(5) 0.0283(18) Uani 1 1 d . .
H14A H 1.1057 1.0986 0.9773 0.034 Uiso 1 1 calc R U
C15 C 1.0402(6) 1.1724(3) 1.0187(5) 0.034(2) Uani 1 1 d . .
H15A H 1.0962 1.1917 1.0390 0.041 Uiso 1 1 calc R U
C16 C 0.9524(6) 1.1993(3) 1.0254(5) 0.037(2) Uani 1 1 d . .
H16A H 0.9477 1.2373 1.0513 0.045 Uiso 1 1 calc R U
C17 C 0.8718(5) 1.1713(3) 0.9946(5) 0.032(2) Uani 1 1 d . .
H17A H 0.8120 1.1905 0.9984 0.039 Uiso 1 1 calc R U
C18 C 0.8763(5) 1.1157(3) 0.9583(5) 0.0268(18) Uani 1 1 d . .
H18A H 0.8201 1.0969 0.9374 0.032 Uiso 1 1 calc R U
C19 C 0.8217(5) 0.8973(3) 0.9088(6) 0.0304(19) Uani 1 1 d . .
C20 C 0.8061(5) 0.8573(3) 0.8286(5) 0.0263(18) Uani 1 1 d . .
C21 C 0.7466(5) 0.8115(3) 0.8346(5) 0.035(2) Uani 1 1 d . .
H21A H 0.7173 0.8054 0.8928 0.042 Uiso 1 1 calc R U
C22 C 0.7218(5) 0.7696(3) 0.7620(6) 0.036(2) Uani 1 1 d . .
C23 C 0.7256(6) 0.7839(4) 0.6667(6) 0.051(2) Uani 1 1 d . .
H23A H 0.7451 0.8219 0.6488 0.061 Uiso 1 1 calc R U
C24 C 0.7017(6) 0.7438(4) 0.5997(6) 0.061(3) Uani 1 1 d . .
H24A H 0.7059 0.7536 0.5363 0.073 Uiso 1 1 calc R U
C25 C 0.6708(6) 0.6881(4) 0.6272(7) 0.063(3) Uani 1 1 d . .
H25A H 0.6562 0.6596 0.5819 0.076 Uiso 1 1 calc R U
C26 C 0.6618(6) 0.6746(4) 0.7184(7) 0.056(3) Uani 1 1 d . .
H26A H 0.6391 0.6372 0.7356 0.067 Uiso 1 1 calc R U
C27 C 0.6856(5) 0.7156(3) 0.7878(6) 0.043(2) Uani 1 1 d . .
H27A H 0.6770 0.7063 0.8510 0.052 Uiso 1 1 calc R U
S1A S 0.88998(13) 0.62517(8) 0.85382(13) 0.0293(5) Uani 1 1 d . .
O1A O 0.5562(3) 0.5140(2) 0.7159(4) 0.0385(14) Uani 1 1 d . .
O2A O 0.9678(4) 0.6176(2) 0.6002(3) 0.0505(17) Uani 1 1 d . .
N1A N 0.6797(4) 0.4651(3) 0.7889(4) 0.0270(15) Uani 1 1 d . .
N2A N 0.7071(4) 0.5096(2) 0.6548(4) 0.0246(15) Uani 1 1 d . .
N3A N 0.8766(4) 0.5142(3) 0.6470(4) 0.0286(16) Uani 1 1 d . .
H3NA H 0.9184 0.4906 0.6592 0.034 Uiso 1 1 d R U
N4A N 0.8840(4) 0.5635(3) 0.7050(4) 0.0254(15) Uani 1 1 d . .
N5A N 0.8162(4) 0.5185(2) 0.8367(4) 0.0252(15) Uani 1 1 d . .
C1A C 0.7834(5) 0.4678(3) 0.7825(5) 0.0210(17) Uani 1 1 d . .
C2A C 0.6397(5) 0.4977(3) 0.7210(6) 0.029(2) Uani 1 1 d . .
C3A C 0.7952(5) 0.4780(3) 0.6747(5) 0.0210(17) Uani 1 1 d . .
C4A C 0.8574(5) 0.5602(3) 0.7961(5) 0.0262(18) Uani 1 1 d . .
C5A C 0.6334(5) 0.4615(3) 0.8779(5) 0.036(2) Uani 1 1 d . .
H5AA H 0.5652 0.4542 0.8693 0.054 Uiso 1 1 calc R U
H5AB H 0.6421 0.4983 0.9111 0.054 Uiso 1 1 calc R U
H5AC H 0.6615 0.4296 0.9136 0.054 Uiso 1 1 calc R U
C6A C 0.6844(5) 0.5314(3) 0.5642(5) 0.038(2) Uani 1 1 d . .
H6AA H 0.6232 0.5520 0.5663 0.057 Uiso 1 1 calc R U
H6AB H 0.6801 0.4988 0.5209 0.057 Uiso 1 1 calc R U
H6AC H 0.7344 0.5583 0.5440 0.057 Uiso 1 1 calc R U
C7A C 0.8326(5) 0.4133(3) 0.8160(4) 0.0242(17) Uani 1 1 d . .
C8A C 0.7892(6) 0.3584(3) 0.8030(5) 0.0327(19) Uani 1 1 d . .
H8AA H 0.7261 0.3560 0.7797 0.039 Uiso 1 1 calc R U
C9A C 0.8386(6) 0.3080(3) 0.8242(5) 0.042(2) Uani 1 1 d . .
H9AA H 0.8100 0.2710 0.8148 0.050 Uiso 1 1 calc R U
C10A C 0.9305(6) 0.3121(4) 0.8593(6) 0.047(2) Uani 1 1 d . .
H10B H 0.9651 0.2774 0.8720 0.057 Uiso 1 1 calc R U
C11A C 0.9724(6) 0.3649(3) 0.8761(5) 0.044(2) Uani 1 1 d . .
H11B H 1.0345 0.3672 0.9018 0.052 Uiso 1 1 calc R U
C12A C 0.9215(5) 0.4157(3) 0.8545(5) 0.0312(19) Uani 1 1 d . .
H12B H 0.9493 0.4527 0.8669 0.037 Uiso 1 1 calc R U
C13A C 0.8043(5) 0.4202(3) 0.6207(4) 0.0217(17) Uani 1 1 d . .
C14A C 0.7222(5) 0.3933(3) 0.5875(5) 0.0270(18) Uani 1 1 d . .
H14B H 0.6616 0.4109 0.5965 0.032 Uiso 1 1 calc R U
C15A C 0.7296(5) 0.3410(3) 0.5418(5) 0.032(2) Uani 1 1 d . .
H15B H 0.6735 0.3224 0.5202 0.039 Uiso 1 1 calc R U
C16A C 0.8171(6) 0.3151(3) 0.5266(5) 0.036(2) Uani 1 1 d . .
H16B H 0.8214 0.2796 0.4931 0.044 Uiso 1 1 calc R U
C17A C 0.8971(5) 0.3412(3) 0.5603(5) 0.032(2) Uani 1 1 d . .
H17B H 0.9574 0.3235 0.5509 0.038 Uiso 1 1 calc R U
C18A C 0.8916(5) 0.3925(3) 0.6075(5) 0.0278(19) Uani 1 1 d . .
H18B H 0.9479 0.4096 0.6317 0.033 Uiso 1 1 calc R U
C19A C 0.9358(5) 0.6117(3) 0.6760(5) 0.0312(19) Uani 1 1 d . .
C20A C 0.9472(5) 0.6524(3) 0.7545(5) 0.0281(18) Uani 1 1 d . .
C21A C 0.9997(5) 0.7001(3) 0.7450(5) 0.039(2) Uani 1 1 d . .
H21B H 1.0256 0.7055 0.6851 0.047 Uiso 1 1 calc R U
C22A C 1.0246(5) 0.7458(3) 0.8107(5) 0.035(2) Uani 1 1 d . .
C23A C 0.9781(5) 0.7542(3) 0.8925(5) 0.036(2) Uani 1 1 d . .
H23B H 0.9262 0.7297 0.9086 0.043 Uiso 1 1 calc R U
C24A C 1.0061(6) 0.7985(3) 0.9523(5) 0.041(2) Uani 1 1 d . .
H24B H 0.9729 0.8046 1.0085 0.049 Uiso 1 1 calc R U
C25A C 1.0831(6) 0.8336(3) 0.9289(7) 0.048(2) Uani 1 1 d . .
H25B H 1.1032 0.8633 0.9701 0.058 Uiso 1 1 calc R U
C26A C 1.1303(6) 0.8260(3) 0.8473(6) 0.047(2) Uani 1 1 d . .
H26B H 1.1821 0.8506 0.8313 0.056 Uiso 1 1 calc R U
C27A C 1.1024(6) 0.7829(3) 0.7894(6) 0.046(2) Uani 1 1 d . .
H27B H 1.1358 0.7774 0.7331 0.055 Uiso 1 1 calc R U

loop_
_atom_site_aniso_label
_atom_site_aniso_U_11
_atom_site_aniso_U_22
_atom_site_aniso_U_33
_atom_site_aniso_U_23
_atom_site_aniso_U_13
_atom_site_aniso_U_12
S1 0.0327(12) 0.0287(11) 0.0367(12) -0.0063(11) 0.0028(10) -0.0048(9)
O1 0.017(3) 0.039(3) 0.039(3) -0.008(3) -0.004(3) 0.009(2)
N1 0.017(3) 0.032(4) 0.022(3) -0.002(3) 0.002(3) 0.004(3)
C1 0.018(4) 0.024(4) 0.017(4) 0.002(3) -0.003(3) -0.005(3)
N2 0.017(3) 0.028(4) 0.024(4) -0.003(3) -0.002(3) 0.008(3)
C2 0.030(5) 0.026(4) 0.017(4) -0.010(3) -0.004(4) 0.004(4)
O2 0.035(3) 0.039(3) 0.034(3) 0.004(3) 0.003(3) -0.008(3)
N3 0.021(3) 0.027(4) 0.023(4) 0.002(3) 0.003(3) -0.001(3)
C3 0.015(4) 0.030(4) 0.020(4) -0.002(4) -0.001(3) -0.002(3)
N4 0.033(4) 0.018(3) 0.020(3) -0.001(3) -0.001(3) -0.002(3)
C4 0.022(4) 0.025(4) 0.025(4) -0.006(4) -0.008(4) 0.005(4)
N5 0.025(4) 0.023(3) 0.024(4) 0.000(3) 0.001(3) -0.001(3)
C5 0.020(4) 0.048(5) 0.035(5) -0.003(4) 0.006(4) -0.002(4)
C6 0.031(5) 0.038(5) 0.028(4) 0.005(4) -0.008(4) 0.008(4)
C7 0.028(4) 0.026(4) 0.020(4) -0.003(4) 0.000(3) -0.001(3)
C8 0.032(5) 0.036(5) 0.033(5) -0.002(4) 0.006(4) -0.003(4)
C9 0.056(6) 0.027(5) 0.041(5) 0.004(4) 0.004(5) -0.002(4)
C10 0.054(6) 0.036(5) 0.035(5) 0.013(4) 0.005(5) 0.006(5)
C11 0.040(5) 0.048(5) 0.025(4) -0.001(4) -0.013(4) 0.008(4)
C12 0.028(5) 0.030(4) 0.019(4) -0.006(4) 0.000(4) 0.005(4)
C13 0.032(5) 0.026(4) 0.014(4) -0.004(3) -0.004(3) -0.001(4)
C14 0.027(4) 0.035(5) 0.022(4) -0.004(4) -0.006(4) 0.002(4)
C15 0.044(6) 0.033(5) 0.025(4) -0.003(4) -0.005(4) -0.011(4)
C16 0.060(6) 0.026(4) 0.026(4) -0.003(4) 0.002(4) 0.008(4)
C17 0.031(5) 0.032(5) 0.034(5) -0.002(4) 0.003(4) 0.006(4)
C18 0.018(4) 0.035(5) 0.028(4) -0.004(4) -0.001(4) 0.003(4)
C19 0.022(4) 0.026(5) 0.043(5) 0.007(4) -0.002(4) -0.002(4)
C20 0.021(4) 0.024(4) 0.034(5) -0.002(3) -0.003(4) 0.003(3)
C21 0.025(4) 0.036(5) 0.044(5) 0.000(4) 0.000(4) 0.002(4)
C22 0.021(4) 0.035(5) 0.052(6) -0.006(4) -0.002(4) 0.001(4)
C23 0.049(6) 0.048(6) 0.056(6) -0.011(5) -0.006(5) -0.018(5)
C24 0.065(7) 0.064(6) 0.055(6) -0.013(6) 0.004(5) -0.022(6)
C25 0.075(8) 0.048(7) 0.067(7) -0.024(6) -0.004(6) -0.009(5)
C26 0.058(6) 0.026(5) 0.083(8) -0.006(6) -0.010(6) -0.001(4)
C27 0.034(5) 0.032(5) 0.065(6) 0.005(5) 0.001(5) -0.006(4)
S1A 0.0325(12) 0.0299(11) 0.0257(11) -0.0037(10) 0.0016(10) -0.0036(9)
O1A 0.020(3) 0.055(4) 0.040(3) -0.006(3) -0.003(3) 0.010(3)
O2A 0.074(4) 0.050(4) 0.027(3) -0.005(3) 0.017(3) -0.025(3)
N1A 0.017(3) 0.038(4) 0.025(3) 0.001(3) -0.002(3) -0.005(3)
N2A 0.023(4) 0.032(4) 0.019(3) 0.002(3) 0.003(3) 0.008(3)
N3A 0.030(4) 0.031(4) 0.025(4) -0.003(3) -0.001(3) -0.002(3)
N4A 0.023(4) 0.027(4) 0.026(4) -0.004(3) 0.001(3) -0.004(3)
N5A 0.022(3) 0.030(4) 0.024(4) -0.003(3) 0.001(3) 0.001(3)
C1A 0.014(4) 0.031(4) 0.018(4) -0.002(3) 0.000(3) 0.002(3)
C2A 0.021(4) 0.029(5) 0.036(5) -0.011(4) -0.004(4) 0.001(4)
C3A 0.013(4) 0.031(4) 0.019(4) 0.000(4) -0.002(3) -0.002(3)
C4A 0.017(4) 0.031(5) 0.031(5) 0.000(4) -0.001(4) 0.001(4)
C5A 0.034(5) 0.045(5) 0.030(5) 0.003(4) 0.006(4) -0.005(4)
C6A 0.046(5) 0.042(5) 0.027(5) 0.004(4) -0.006(4) 0.013(4)
C7A 0.021(4) 0.036(5) 0.015(4) 0.002(4) 0.004(3) 0.001(4)
C8A 0.045(5) 0.031(5) 0.022(4) 0.001(4) -0.003(4) -0.002(4)
C9A 0.052(6) 0.031(5) 0.043(5) 0.001(4) 0.003(5) 0.001(4)
C10A 0.057(6) 0.045(6) 0.040(5) 0.011(5) 0.002(5) 0.021(5)
C11A 0.039(5) 0.051(6) 0.041(6) 0.010(5) 0.000(4) 0.010(4)
C12A 0.034(5) 0.030(4) 0.030(4) 0.008(4) -0.002(4) 0.004(4)
C13A 0.024(4) 0.028(4) 0.014(4) 0.002(3) -0.001(3) -0.001(3)
C14A 0.029(5) 0.028(4) 0.024(4) -0.005(4) -0.004(4) 0.003(3)
C15A 0.033(5) 0.036(5) 0.028(4) -0.006(4) -0.008(4) -0.005(4)
C16A 0.049(6) 0.027(5) 0.033(5) -0.009(4) -0.006(4) 0.000(4)
C17A 0.033(5) 0.036(5) 0.027(4) -0.003(4) 0.003(4) 0.007(4)
C18A 0.026(5) 0.030(4) 0.028(4) -0.005(4) -0.002(4) 0.003(4)
C19A 0.033(5) 0.036(5) 0.025(4) 0.000(4) 0.003(4) -0.003(4)
C20A 0.025(4) 0.031(4) 0.028(4) 0.003(4) 0.004(4) -0.002(4)
C21A 0.051(5) 0.034(5) 0.033(5) -0.001(4) 0.006(4) -0.004(4)
C22A 0.043(5) 0.028(4) 0.034(5) 0.006(4) -0.012(4) -0.007(4)
C23A 0.038(5) 0.026(5) 0.043(5) 0.004(4) -0.001(4) 0.001(4)
C24A 0.047(5) 0.034(5) 0.041(5) 0.003(4) -0.007(4) 0.010(4)
C25A 0.049(6) 0.026(5) 0.070(7) -0.010(5) -0.011(5) -0.002(4)
C26A 0.055(6) 0.040(5) 0.044(5) -0.001(5) -0.007(5) -0.016(4)
C27A 0.056(6) 0.045(5) 0.036(5) 0.003(4) -0.006(5) -0.010(5)

loop_
_atom_type_symbol
_atom_type_description
_atom_type_scat_dispersion_real
_atom_type_scat_dispersion_imag
_atom_type_scat_source
C C 0.0033 0.0016 'International Tables Vol C Tables 4.2.6.8 and 6.1.1.4'
H H 0.0000 0.0000 'International Tables Vol C Tables 4.2.6.8 and 6.1.1.4'
N N 0.0061 0.0033 'International Tables Vol C Tables 4.2.6.8 and 6.1.1.4'
O O 0.0106 0.0060 'International Tables Vol C Tables 4.2.6.8 and 6.1.1.4'
S S 0.1246 0.1234 'International Tables Vol C Tables 4.2.6.8 and 6.1.1.4'

loop_
_geom_angle_atom_site_label_1
_geom_angle_atom_site_label_2
_geom_angle_atom_site_label_3
_geom_angle
C20 S1 C4 90.9(4)
C2 N1 C5 119.3(5)
C2 N1 C1 109.3(5)
C5 N1 C1 118.8(5)
N5 C1 N1 107.0(5)
N5 C1 C7 109.2(6)
N1 C1 C7 111.3(6)
N5 C1 C3 114.4(5)
N1 C1 C3 99.9(5)
C7 C1 C3 114.4(6)
C2 N2 C3 112.4(6)
C2 N2 C6 122.5(6)
C3 N2 C6 123.0(6)
O1 C2 N2 126.6(7)
O1 C2 N1 125.1(7)
N2 C2 N1 108.3(6)
N4 N3 C3 111.9(5)
N4 N3 H3N 109.3
C3 N3 H3N 99.0
N2 C3 N3 108.2(6)
N2 C3 C13 113.7(6)
N3 C3 C13 107.2(6)
N2 C3 C1 100.5(5)
N3 C3 C1 114.3(5)
C13 C3 C1 112.9(6)
C4 N4 C19 117.7(7)
C4 N4 N3 120.7(6)
C19 N4 N3 119.7(6)
N5 C4 N4 128.3(7)
N5 C4 S1 120.7(6)
N4 C4 S1 111.0(6)
C4 N5 C1 118.9(6)
N1 C5 H5A 109.5
N1 C5 H5B 109.5
H5A C5 H5B 109.5
N1 C5 H5C 109.5
H5A C5 H5C 109.5
H5B C5 H5C 109.5
N2 C6 H6A 109.5
N2 C6 H6B 109.5
H6A C6 H6B 109.5
N2 C6 H6C 109.5
H6A C6 H6C 109.5
H6B C6 H6C 109.5
C8 C7 C12 118.3(7)
C8 C7 C1 122.7(7)
C12 C7 C1 118.9(6)
C7 C8 C9 122.0(8)
C7 C8 H8A 119.0
C9 C8 H8A 119.0
C10 C9 C8 118.8(8)
C10 C9 H9A 120.6
C8 C9 H9A 120.6
C11 C10 C9 121.0(7)
C11 C10 H10A 119.5
C9 C10 H10A 119.5
C10 C11 C12 120.1(7)
C10 C11 H11A 120.0
C12 C11 H11A 120.0
C11 C12 C7 119.9(7)
C11 C12 H12A 120.0
C7 C12 H12A 120.0
C14 C13 C18 118.5(7)
C14 C13 C3 119.6(6)
C18 C13 C3 121.7(6)
C15 C14 C13 121.7(7)
C15 C14 H14A 119.1
C13 C14 H14A 119.1
C14 C15 C16 119.1(7)
C14 C15 H15A 120.4
C16 C15 H15A 120.4
C17 C16 C15 120.0(7)
C17 C16 H16A 120.0
C15 C16 H16A 120.0
C16 C17 C18 121.2(7)
C16 C17 H17A 119.4
C18 C17 H17A 119.4
C17 C18 C13 119.4(7)
C17 C18 H18A 120.3
C13 C18 H18A 120.3
O2 C19 N4 124.6(7)
O2 C19 C20 127.5(7)
N4 C19 C20 107.8(6)
C21 C20 C19 121.2(7)
C21 C20 S1 127.1(6)
C19 C20 S1 111.7(5)
C20 C21 C22 127.7(7)
C20 C21 H21A 116.1
C22 C21 H21A 116.1
C27 C22 C23 118.8(8)
C27 C22 C21 118.4(8)
C23 C22 C21 122.6(7)
C24 C23 C22 121.4(8)
C24 C23 H23A 119.3
C22 C23 H23A 119.3
C23 C24 C25 118.8(9)
C23 C24 H24A 120.6
C25 C24 H24A 120.6
C26 C25 C24 120.6(9)
C26 C25 H25A 119.7
C24 C25 H25A 119.7
C25 C26 C27 121.2(9)
C25 C26 H26A 119.4
C27 C26 H26A 119.4
C22 C27 C26 119.0(8)
C22 C27 H27A 120.5
C26 C27 H27A 120.5
C20A S1A C4A 91.6(4)
C2A N1A C5A 119.5(6)
C2A N1A C1A 110.0(6)
C5A N1A C1A 120.4(6)
C2A N2A C6A 123.6(6)
C2A N2A C3A 110.2(6)
C6A N2A C3A 122.6(6)
N4A N3A C3A 110.3(5)
N4A N3A H3NA 110.4
C3A N3A H3NA 97.1
C4A N4A C19A 118.5(6)
C4A N4A N3A 120.5(6)
C19A N4A N3A 119.7(6)
C4A N5A C1A 119.4(6)
N1A C1A N5A 108.0(5)
N1A C1A C7A 113.6(6)
N5A C1A C7A 109.8(6)
N1A C1A C3A 100.0(5)
N5A C1A C3A 112.0(6)
C7A C1A C3A 113.0(6)
O1A C2A N1A 127.1(8)
O1A C2A N2A 123.5(8)
N1A C2A N2A 109.4(6)
N2A C3A N3A 108.9(6)
N2A C3A C13A 113.2(6)
N3A C3A C13A 106.4(5)
N2A C3A C1A 100.3(5)
N3A C3A C1A 115.7(6)
C13A C3A C1A 112.4(6)
N5A C4A N4A 127.9(7)
N5A C4A S1A 122.3(6)
N4A C4A S1A 109.8(5)
N1A C5A H5AA 109.5
N1A C5A H5AB 109.5
H5AA C5A H5AB 109.5
N1A C5A H5AC 109.5
H5AA C5A H5AC 109.5
H5AB C5A H5AC 109.5
N2A C6A H6AA 109.5
N2A C6A H6AB 109.5
H6AA C6A H6AB 109.5
N2A C6A H6AC 109.5
H6AA C6A H6AC 109.5
H6AB C6A H6AC 109.5
C12A C7A C8A 119.0(7)
C12A C7A C1A 121.0(7)
C8A C7A C1A 120.0(6)
C9A C8A C7A 120.0(8)
C9A C8A H8AA 120.0
C7A C8A H8AA 120.0
C8A C9A C10A 119.3(8)
C8A C9A H9AA 120.3
C10A C9A H9AA 120.3
C11A C10A C9A 121.5(8)
C11A C10A H10B 119.2
C9A C10A H10B 119.2
C10A C11A C12A 118.5(8)
C10A C11A H11B 120.7
C12A C11A H11B 120.7
C7A C12A C11A 121.4(8)
C7A C12A H12B 119.3
C11A C12A H12B 119.3
C18A C13A C14A 118.6(6)
C18A C13A C3A 122.1(6)
C14A C13A C3A 119.2(6)
C15A C14A C13A 119.4(7)
C15A C14A H14B 120.3
C13A C14A H14B 120.3
C14A C15A C16A 121.4(7)
C14A C15A H15B 119.3
C16A C15A H15B 119.3
C17A C16A C15A 118.9(7)
C17A C16A H16B 120.5
C15A C16A H16B 120.5
C16A C17A C18A 120.9(7)
C16A C17A H17B 119.5
C18A C17A H17B 119.5
C17A C18A C13A 120.7(7)
C17A C18A H18B 119.6
C13A C18A H18B 119.6
O2A C19A N4A 124.4(7)
O2A C19A C20A 126.6(7)
N4A C19A C20A 108.9(6)
C21A C20A C19A 120.0(7)
C21A C20A S1A 129.0(6)
C19A C20A S1A 110.9(5)
C20A C21A C22A 131.1(7)
C20A C21A H21B 114.4
C22A C21A H21B 114.4
C23A C22A C27A 118.2(7)
C23A C22A C21A 123.6(7)
C27A C22A C21A 118.2(7)
C22A C23A C24A 120.6(7)
C22A C23A H23B 119.7
C24A C23A H23B 119.7
C23A C24A C25A 119.3(8)
C23A C24A H24B 120.3
C25A C24A H24B 120.3
C26A C25A C24A 120.9(8)
C26A C25A H25B 119.5
C24A C25A H25B 119.5
C27A C26A C25A 119.4(8)
C27A C26A H26B 120.3
C25A C26A H26B 120.3
C26A C27A C22A 121.6(8)
C26A C27A H27B 119.2
C22A C27A H27B 119.2

loop_
_geom_bond_atom_site_label_1
_geom_bond_atom_site_label_2
_geom_bond_distance
S1 C20 1.749(7)
S1 C4 1.769(7)
O1 C2 1.220(7)
N1 C2 1.383(9)
N1 C5 1.462(8)
N1 C1 1.468(8)
C1 N5 1.446(8)
C1 C7 1.523(9)
C1 C3 1.594(8)
N2 C2 1.359(9)
N2 C3 1.446(8)
N2 C6 1.461(9)
O2 C19 1.210(8)
N3 N4 1.411(7)
N3 C3 1.474(8)
N3 H3N 0.8212
C3 C13 1.526(9)
N4 C4 1.364(9)
N4 C19 1.403(9)
C4 N5 1.264(8)
C5 H5A 0.9800
C5 H5B 0.9800
C5 H5C 0.9800
C6 H6A 0.9800
C6 H6B 0.9800
C6 H6C 0.9800
C7 C8 1.385(9)
C7 C12 1.402(9)
C8 C9 1.386(10)
C8 H8A 0.9500
C9 C10 1.379(10)
C9 H9A 0.9500
C10 C11 1.376(10)
C10 H10A 0.9500
C11 C12 1.395(9)
C11 H11A 0.9500
C12 H12A 0.9500
C13 C14 1.391(9)
C13 C18 1.400(8)
C14 C15 1.378(9)
C14 H14A 0.9500
C15 C16 1.383(10)
C15 H15A 0.9500
C16 C17 1.377(10)
C16 H16A 0.9500
C17 C18 1.382(9)
C17 H17A 0.9500
C18 H18A 0.9500
C19 C20 1.498(9)
C20 C21 1.347(9)
C21 C22 1.469(10)
C21 H21A 0.9500
C22 C27 1.392(10)
C22 C23 1.423(11)
C23 C24 1.381(10)
C23 H23A 0.9500
C24 C25 1.407(11)
C24 H24A 0.9500
C25 C26 1.366(11)
C25 H25A 0.9500
C26 C27 1.419(11)
C26 H26A 0.9500
C27 H27A 0.9500
S1A C20A 1.766(7)
S1A C4A 1.771(7)
O1A C2A 1.232(8)
O2A C19A 1.197(8)
N1A C2A 1.360(9)
N1A C5A 1.449(8)
N1A C1A 1.460(8)
N2A C2A 1.377(9)
N2A C6A 1.444(8)
N2A C3A 1.462(8)
N3A N4A 1.415(8)
N3A C3A 1.468(8)
N3A H3NA 0.8179
N4A C4A 1.377(8)
N4A C19A 1.390(9)
N5A C4A 1.264(8)
N5A C1A 1.478(9)
C1A C7A 1.509(10)
C1A C3A 1.593(9)
C3A C13A 1.548(9)
C5A H5AA 0.9800
C5A H5AB 0.9800
C5A H5AC 0.9800
C6A H6AA 0.9800
C6A H6AB 0.9800
C6A H6AC 0.9800
C7A C12A 1.368(9)
C7A C8A 1.412(9)
C8A C9A 1.382(9)
C8A H8AA 0.9500
C9A C10A 1.391(11)
C9A H9AA 0.9500
C10A C11A 1.369(10)
C10A H10B 0.9500
C11A C12A 1.403(10)
C11A H11B 0.9500
C12A H12B 0.9500
C13A C18A 1.393(9)
C13A C14A 1.393(9)
C14A C15A 1.375(9)
C14A H14B 0.9500
C15A C16A 1.383(9)
C15A H15B 0.9500
C16A C17A 1.364(10)
C16A H16B 0.9500
C17A C18A 1.365(10)
C17A H17B 0.9500
C18A H18B 0.9500
C19A C20A 1.481(9)
C20A C21A 1.328(9)
C21A C22A 1.461(10)
C21A H21B 0.9500
C22A C23A 1.369(9)
C22A C27A 1.418(10)
C23A C24A 1.394(9)
C23A H23B 0.9500
C24A C25A 1.390(10)
C24A H24B 0.9500
C25A C26A 1.370(11)
C25A H25B 0.9500
C26A C27A 1.356(10)
C26A H26B 0.9500
C27A H27B 0.9500

loop_
_geom_hbond_atom_site_label_D
_geom_hbond_atom_site_label_H
_geom_hbond_atom_site_label_A
_geom_hbond_distance_DH
_geom_hbond_distance_HA
_geom_hbond_distance_DA
_geom_hbond_angle_DHA
_geom_hbond_site_symmetry_A
N3 H3N O1 0.82 2.11 2.795(7) 140.7 3_475
N3A H3NA O1A 0.82 2.10 2.788(8) 141.0 3_565

loop_
_geom_torsion_atom_site_label_1
_geom_torsion_atom_site_label_2
_geom_torsion_atom_site_label_3
_geom_torsion_atom_site_label_4
_geom_torsion
C2 N1 C1 N5 -90.3(6)
C5 N1 C1 N5 51.4(8)
C2 N1 C1 C7 150.4(6)
C5 N1 C1 C7 -67.9(8)
C2 N1 C1 C3 29.2(7)
C5 N1 C1 C3 170.9(6)
C3 N2 C2 O1 177.5(7)
C6 N2 C2 O1 13.6(11)
C3 N2 C2 N1 -2.6(8)
C6 N2 C2 N1 -166.6(6)
C5 N1 C2 O1 19.9(10)
C1 N1 C2 O1 161.4(6)
C5 N1 C2 N2 -159.9(6)
C1 N1 C2 N2 -18.5(7)
C2 N2 C3 N3 140.2(6)
C6 N2 C3 N3 -55.9(8)
C2 N2 C3 C13 -100.8(7)
C6 N2 C3 C13 63.2(8)
C2 N2 C3 C1 20.1(7)
C6 N2 C3 C1 -176.0(6)
N4 N3 C3 N2 -72.0(7)
N4 N3 C3 C13 165.0(5)
N4 N3 C3 C1 39.0(8)
N5 C1 C3 N2 85.7(6)
N1 C1 C3 N2 -28.3(6)
C7 C1 C3 N2 -147.2(6)
N5 C1 C3 N3 -30.0(8)
N1 C1 C3 N3 -143.9(5)
C7 C1 C3 N3 97.1(7)
N5 C1 C3 C13 -152.9(6)
N1 C1 C3 C13 93.2(6)
C7 C1 C3 C13 -25.8(8)
C3 N3 N4 C4 -30.2(8)
C3 N3 N4 C19 165.9(6)
C19 N4 C4 N5 173.4(7)
N3 N4 C4 N5 9.3(11)
C19 N4 C4 S1 -8.2(8)
N3 N4 C4 S1 -172.4(5)
C20 S1 C4 N5 -173.0(6)
C20 S1 C4 N4 8.5(5)
N4 C4 N5 C1 1.9(11)
S1 C4 N5 C1 -176.3(5)
N1 C1 N5 C4 118.7(6)
C7 C1 N5 C4 -120.7(7)
C3 C1 N5 C4 9.0(9)
N5 C1 C7 C8 -142.4(7)
N1 C1 C7 C8 -24.4(9)
C3 C1 C7 C8 87.9(8)
N5 C1 C7 C12 39.1(8)
N1 C1 C7 C12 157.1(6)
C3 C1 C7 C12 -90.6(7)
C12 C7 C8 C9 -1.1(11)
C1 C7 C8 C9 -179.7(6)
C7 C8 C9 C10 0.2(12)
C8 C9 C10 C11 0.3(12)
C9 C10 C11 C12 0.1(12)
C10 C11 C12 C7 -1.1(11)
C8 C7 C12 C11 1.6(10)
C1 C7 C12 C11 -179.8(6)
N2 C3 C13 C14 24.5(9)
N3 C3 C13 C14 144.1(6)
C1 C3 C13 C14 -89.1(8)
N2 C3 C13 C18 -161.4(6)
N3 C3 C13 C18 -41.7(8)
C1 C3 C13 C18 85.0(8)
C18 C13 C14 C15 1.4(10)
C3 C13 C14 C15 175.7(6)
C13 C14 C15 C16 -0.4(11)
C14 C15 C16 C17 -1.0(11)
C15 C16 C17 C18 1.2(11)
C16 C17 C18 C13 -0.1(11)
C14 C13 C18 C17 -1.1(10)
C3 C13 C18 C17 -175.4(6)
C4 N4 C19 O2 -175.9(7)
N3 N4 C19 O2 -11.5(11)
C4 N4 C19 C20 2.9(8)
N3 N4 C19 C20 167.2(5)
O2 C19 C20 C21 2.5(12)
N4 C19 C20 C21 -176.2(6)
O2 C19 C20 S1 -177.5(7)
N4 C19 C20 S1 3.8(7)
C4 S1 C20 C21 173.1(7)
C4 S1 C20 C19 -7.0(5)
C19 C20 C21 C22 178.0(7)
S1 C20 C21 C22 -2.0(11)
C20 C21 C22 C27 159.0(7)
C20 C21 C22 C23 -26.4(12)
C27 C22 C23 C24 -5.3(13)
C21 C22 C23 C24 -179.9(7)
C22 C23 C24 C25 1.4(14)
C23 C24 C25 C26 2.1(15)
C24 C25 C26 C27 -1.8(15)
C23 C22 C27 C26 5.6(12)
C21 C22 C27 C26 -179.6(7)
C25 C26 C27 C22 -2.2(13)
C3A N3A N4A C4A 32.5(8)
C3A N3A N4A C19A -160.6(6)
C2A N1A C1A N5A 88.4(7)
C5A N1A C1A N5A -56.9(8)
C2A N1A C1A C7A -149.5(6)
C5A N1A C1A C7A 65.2(8)
C2A N1A C1A C3A -28.8(7)
C5A N1A C1A C3A -174.1(6)
C4A N5A C1A N1A -116.2(7)
C4A N5A C1A C7A 119.4(7)
C4A N5A C1A C3A -7.1(9)
C5A N1A C2A O1A -19.7(11)
C1A N1A C2A O1A -165.3(7)
C5A N1A C2A N2A 161.7(6)
C1A N1A C2A N2A 16.0(8)
C6A N2A C2A O1A -13.4(11)
C3A N2A C2A O1A -172.5(7)
C6A N2A C2A N1A 165.3(6)
C3A N2A C2A N1A 6.2(8)
C2A N2A C3A N3A -144.9(6)
C6A N2A C3A N3A 55.7(8)
C2A N2A C3A C13A 96.9(7)
C6A N2A C3A C13A -62.4(9)
C2A N2A C3A C1A -23.0(7)
C6A N2A C3A C1A 177.6(6)
N4A N3A C3A N2A 68.2(7)
N4A N3A C3A C13A -169.4(5)
N4A N3A C3A C1A -43.8(8)
N1A C1A C3A N2A 29.8(6)
N5A C1A C3A N2A -84.4(6)
C7A C1A C3A N2A 150.9(6)
N1A C1A C3A N3A 146.8(6)
N5A C1A C3A N3A 32.5(9)
C7A C1A C3A N3A -92.2(8)
N1A C1A C3A C13A -90.7(7)
N5A C1A C3A C13A 155.1(5)
C7A C1A C3A C13A 30.4(8)
C1A N5A C4A N4A -5.7(11)
C1A N5A C4A S1A 174.6(5)
C19A N4A C4A N5A -174.8(7)
N3A N4A C4A N5A -7.7(11)
C19A N4A C4A S1A 5.0(8)
N3A N4A C4A S1A 172.0(5)
C20A S1A C4A N5A 175.4(6)
C20A S1A C4A N4A -4.4(5)
N1A C1A C7A C12A -149.8(6)
N5A C1A C7A C12A -28.7(9)
C3A C1A C7A C12A 97.2(8)
N1A C1A C7A C8A 33.9(9)
N5A C1A C7A C8A 155.0(6)
C3A C1A C7A C8A -79.1(8)
C12A C7A C8A C9A -3.6(10)
C1A C7A C8A C9A 172.8(6)
C7A C8A C9A C10A 0.8(11)
C8A C9A C10A C11A 1.9(12)
C9A C10A C11A C12A -1.8(12)
C8A C7A C12A C11A 3.8(11)
C1A C7A C12A C11A -172.5(7)
C10A C11A C12A C7A -1.1(12)
N2A C3A C13A C18A 160.4(6)
N3A C3A C13A C18A 40.8(8)
C1A C3A C13A C18A -86.9(8)
N2A C3A C13A C14A -22.6(9)
N3A C3A C13A C14A -142.2(6)
C1A C3A C13A C14A 90.2(7)
C18A C13A C14A C15A -1.1(10)
C3A C13A C14A C15A -178.2(6)
C13A C14A C15A C16A -1.1(11)
C14A C15A C16A C17A 2.0(11)
C15A C16A C17A C18A -0.8(11)
C16A C17A C18A C13A -1.4(12)
C14A C13A C18A C17A 2.3(11)
C3A C13A C18A C17A 179.3(7)
C4A N4A C19A O2A 175.2(7)
N3A N4A C19A O2A 8.1(11)
C4A N4A C19A C20A -2.7(9)
N3A N4A C19A C20A -169.9(6)
O2A C19A C20A C21A -2.2(13)
N4A C19A C20A C21A 175.7(7)
O2A C19A C20A S1A -178.7(7)
N4A C19A C20A S1A -0.8(8)
C4A S1A C20A C21A -173.1(7)
C4A S1A C20A C19A 3.0(5)
C19A C20A C21A C22A -178.0(7)
S1A C20A C21A C22A -2.2(13)
C20A C21A C22A C23A -16.0(13)
C20A C21A C22A C27A 162.8(8)
C27A C22A C23A C24A 0.7(11)
C21A C22A C23A C24A 179.5(7)
C22A C23A C24A C25A -1.1(11)
C23A C24A C25A C26A 1.3(12)
C24A C25A C26A C27A -1.2(13)
C25A C26A C27A C22A 0.8(13)
C23A C22A C27A C26A -0.5(12)
C21A C22A C27A C26A -179.5(7)
